data_7124798
loop_
_publ_author_name
'Kyri, A. W.'
'Schnakenburg, G.'
'Streubel, R.'

_publ_section_title
;
 A novel route to C-unsubstituted 1,2-oxaphosphetane and
 1,2-oxaphospholane complexes.
;
_journal_issue 55
_journal_name_full 'Chemical communications (Cambridge, England)'
_journal_page_first 8593
_journal_page_last 8595
_journal_paper_doi 10.1039/c6cc04667c
_journal_volume 52
_journal_year 2016
_chemical_absolute_configuration ad
_chemical_formula_moiety 'C15 H25 O6 P Si2 W'
_chemical_formula_sum 'C15 H25 O6 P Si2 W'
_chemical_formula_weight 572.35
_chemical_name_systematic AKY-554
_space_group_crystal_system orthorhombic
_space_group_IT_number 19
_space_group_name_Hall 'P 2ac 2ab'
_space_group_name_H-M_alt 'P 21 21 21'
_atom_sites_solution_hydrogens geom
_audit_creation_date 2016-05-11
_audit_creation_method
;
Olex2 1.2
(compiled 2015.09.21 svn.r3230 for OlexSys, GUI svn.r5103)
;
_audit_update_record
;
2016-06-01 deposited with the CCDC.
2016-06-10 downloaded from the CCDC.
;
_cell_angle_alpha 90
_cell_angle_beta 90
_cell_angle_gamma 90
_cell_formula_units_Z 4
_cell_length_a 9.2343(4)
_cell_length_b 10.3502(4)
_cell_length_c 23.1652(11)
_cell_measurement_reflns_used 6576
_cell_measurement_temperature 123
_cell_measurement_theta_max 28.33
_cell_measurement_theta_min 2.64
_cell_volume 2214.06(17)
_computing_cell_refinement 'SAINT v8.34A (Bruker, 2013)'
_computing_data_reduction 'SAINT v8.34A (Bruker, 2013)'
_computing_molecular_graphics 'Olex2 (Dolomanov et al., 2009)'
_computing_publication_material 'Olex2 (Dolomanov et al., 2009)'
_computing_structure_refinement 'XL (Sheldrick, 2008)'
_computing_structure_solution 'XS (Sheldrick, 2008)'
_diffrn_ambient_temperature 123
_diffrn_detector 'Bruker Photon100 detector'
_diffrn_detector_area_resol_mean 7.9
_diffrn_detector_type 'CMOS area detector'
_diffrn_measured_fraction_theta_full 0.998
_diffrn_measured_fraction_theta_max 0.999
_diffrn_measurement_device 'three-circle diffractometer'
_diffrn_measurement_device_type 'Bruker D8-Venture'
_diffrn_measurement_method 'fine slicing \w and \f scans'
_diffrn_radiation_monochromator 'mirror optics'
_diffrn_radiation_probe x-ray
_diffrn_radiation_type MoK\a
_diffrn_radiation_wavelength 0.71073
_diffrn_reflns_av_R_equivalents 0.0633
_diffrn_reflns_av_unetI/netI 0.0738
_diffrn_reflns_Laue_measured_fraction_full 0.998
_diffrn_reflns_Laue_measured_fraction_max 0.999
_diffrn_reflns_limit_h_max 12
_diffrn_reflns_limit_h_min -9
_diffrn_reflns_limit_k_max 10
_diffrn_reflns_limit_k_min -13
_diffrn_reflns_limit_l_max 24
_diffrn_reflns_limit_l_min -30
_diffrn_reflns_number 17907
_diffrn_reflns_point_group_measured_fraction_full 0.999
_diffrn_reflns_point_group_measured_fraction_max 0.999
_diffrn_reflns_theta_full 26.000
_diffrn_reflns_theta_max 27.997
_diffrn_reflns_theta_min 2.639
_diffrn_source 'microfocus sealed X-ray tube'
_diffrn_source_type 'Incoatec I\ms'
_diffrn_standards_number 0
_exptl_absorpt_coefficient_mu 5.422
_exptl_absorpt_correction_T_max 0.7459
_exptl_absorpt_correction_T_min 0.4738
_exptl_absorpt_correction_type empirical
_exptl_absorpt_process_details
;
SADABS-2014/5 (Bruker,2014/5) was used for absorption correction.
wR2(int) was 0.0962 before and 0.0663 after correction.
The Ratio of minimum to maximum transmission is 0.6352.
The \l/2 correction factor is 0.00150.
;
_exptl_crystal_colour 'clear light yellow'
_exptl_crystal_colour_lustre clear
_exptl_crystal_colour_modifier light
_exptl_crystal_colour_primary yellow
_exptl_crystal_density_diffrn 1.717
_exptl_crystal_description plate
_exptl_crystal_F_000 1120
_exptl_crystal_size_max 0.26
_exptl_crystal_size_mid 0.14
_exptl_crystal_size_min 0.05
_refine_diff_density_max 0.887
_refine_diff_density_min -1.019
_refine_diff_density_rms 0.143
_refine_ls_abs_structure_details
;
 Refined as an inversion twin.
;
_refine_ls_extinction_method none
_refine_ls_goodness_of_fit_ref 0.999
_refine_ls_hydrogen_treatment constr
_refine_ls_matrix_type full
_refine_ls_number_parameters 233
_refine_ls_number_reflns 5344
_refine_ls_number_restraints 18
_refine_ls_restrained_S_all 1.003
_refine_ls_R_factor_all 0.0535
_refine_ls_R_factor_gt 0.0367
_refine_ls_shift/su_max 0.002
_refine_ls_shift/su_mean 0.000
_refine_ls_structure_factor_coef Fsqd
_refine_ls_weighting_details 'w=1/[\s^2^(Fo^2^)+(0.0129P)^2^] where P=(Fo^2^+2Fc^2^)/3'
_refine_ls_weighting_scheme calc
_refine_ls_wR_factor_gt 0.0549
_refine_ls_wR_factor_ref 0.0584
_reflns_Friedel_coverage 0.763
_reflns_Friedel_fraction_full 1.000
_reflns_Friedel_fraction_max 1.000
_reflns_number_gt 4514
_reflns_number_total 5344
_reflns_threshold_expression 'I > 2\s(I)'
_cod_data_source_file c6cc04667c2.cif
_cod_data_source_block mo_4626f
_cod_database_code 7124798
_shelx_space_group_comment
;
The symmetry employed for this shelxl refinement is uniquely defined
by the following loop, which should always be used as a source of
symmetry information in preference to the above space-group names.
They are only intended as comments.
;
_shelx_estimated_absorpt_t_max 0.773
_shelx_estimated_absorpt_t_min 0.333
_olex2_refinement_description
;
1. Twinned data refinement
 Scales: 0.497(10) 0.503(10)
2. Fixed Uiso
 At 1.2 times of:
  All C(H) groups, All C(H,H) groups
 At 1.5 times of:
  All C(H,H,H) groups
3. Uiso/Uaniso restraints and constraints
Uanis(C2) \\sim Ueq, Uanis(C1) \\sim Ueq, Uanis(C10) \\sim Ueq: with sigma of
0.005 and sigma for terminal atoms of 0.01
4.a Ternary CH refined with riding coordinates:
 C4(H4)
4.b Secondary CH2 refined with riding coordinates:
 C1(H1A,H1B), C2(H2A,H2B), C3(H3A,H3B)
4.c Idealised Me refined as rotating group:
 C5(H5A,H5B,H5C), C6(H6A,H6B,H6C), C7(H7A,H7B,H7C), C8(H8A,H8B,H8C), C9(H9A,
 H9B,H9C), C10(H10A,H10B,H10C)
;
_shelx_shelxl_version_number 2014/7
_olex2_submission_special_instructions 'No special instructions were received'

loop_
_space_group_symop_operation_xyz
'x, y, z'
'-x+1/2, -y, z+1/2'
'x+1/2, -y+1/2, -z'
'-x, y+1/2, -z+1/2'

loop_
_atom_site_label
_atom_site_type_symbol
_atom_site_fract_x
_atom_site_fract_y
_atom_site_fract_z
_atom_site_U_iso_or_equiv
_atom_site_adp_type
_atom_site_occupancy
_atom_site_site_symmetry_order
_atom_site_calc_flag
_atom_site_refinement_flags_posn
_atom_site_refinement_flags_adp
W W 0.05640(3) 0.92090(3) 0.67529(2) 0.02010(8) Uani 1 1 d . .
P P 0.28972(18) 0.91327(19) 0.62120(7) 0.0151(4) Uani 1 1 d . .
Si1 Si 0.4555(3) 1.17638(18) 0.62815(9) 0.0217(5) Uani 1 1 d . .
Si2 Si 0.4024(2) 1.0378(2) 0.50484(9) 0.0247(5) Uani 1 1 d . .
O1 O 0.2861(5) 0.7990(4) 0.5722(2) 0.0216(12) Uani 1 1 d . .
O2 O -0.2445(6) 0.9307(7) 0.7406(2) 0.0452(15) Uani 1 1 d . .
O3 O 0.0496(7) 1.2276(5) 0.6753(2) 0.0406(13) Uani 1 1 d . .
O4 O -0.0857(6) 0.9273(7) 0.5508(2) 0.0485(16) Uani 1 1 d . .
O5 O 0.0440(8) 0.6137(5) 0.6709(3) 0.0527(16) Uani 1 1 d . .
O6 O 0.2310(6) 0.9179(7) 0.7942(2) 0.0449(15) Uani 1 1 d . .
C1 C 0.3761(9) 0.6883(7) 0.5855(3) 0.032(2) Uani 1 1 d . U
H1A H 0.4551 0.6810 0.5568 0.038 Uiso 1 1 calc R .
H1B H 0.3174 0.6083 0.5838 0.038 Uiso 1 1 calc R .
C2 C 0.4387(12) 0.7044(7) 0.6448(4) 0.045(2) Uani 1 1 d . U
H2A H 0.5349 0.6625 0.6470 0.054 Uiso 1 1 calc R .
H2B H 0.3744 0.6640 0.6739 0.054 Uiso 1 1 calc R .
C3 C 0.4524(9) 0.8485(6) 0.6562(3) 0.0247(16) Uani 1 1 d . .
H3A H 0.5416 0.8841 0.6387 0.030 Uiso 1 1 calc R .
H3B H 0.4526 0.8672 0.6981 0.030 Uiso 1 1 calc R .
C4 C 0.3418(7) 1.0595(6) 0.5832(3) 0.0141(15) Uani 1 1 d . .
H4 H 0.2477 1.1065 0.5791 0.017 Uiso 1 1 calc R .
C5 C 0.4314(11) 1.1586(7) 0.7075(3) 0.033(2) Uani 1 1 d . .
H5A H 0.3279 1.1527 0.7166 0.050 Uiso 1 1 calc GR .
H5B H 0.4731 1.2337 0.7272 0.050 Uiso 1 1 calc GR .
H5C H 0.4805 1.0800 0.7207 0.050 Uiso 1 1 calc GR .
C6 C 0.3967(10) 1.3445(7) 0.6096(4) 0.039(2) Uani 1 1 d . .
H6A H 0.4004 1.3563 0.5677 0.058 Uiso 1 1 calc GR .
H6B H 0.4615 1.4068 0.6283 0.058 Uiso 1 1 calc GR .
H6C H 0.2974 1.3583 0.6232 0.058 Uiso 1 1 calc GR .
C7 C 0.6525(9) 1.1553(8) 0.6138(4) 0.034(2) Uani 1 1 d . .
H7A H 0.6851 1.0728 0.6300 0.051 Uiso 1 1 calc GR .
H7B H 0.7065 1.2262 0.6317 0.051 Uiso 1 1 calc GR .
H7C H 0.6696 1.1557 0.5720 0.051 Uiso 1 1 calc GR .
C8 C 0.4575(11) 1.1991(8) 0.4741(4) 0.045(2) Uani 1 1 d . .
H8A H 0.3846 1.2641 0.4841 0.067 Uiso 1 1 calc GR .
H8B H 0.4653 1.1924 0.4320 0.067 Uiso 1 1 calc GR .
H8C H 0.5514 1.2246 0.4902 0.067 Uiso 1 1 calc GR .
C9 C 0.5587(9) 0.9261(9) 0.4960(3) 0.0420(19) Uani 1 1 d . .
H9A H 0.6446 0.9637 0.5143 0.063 Uiso 1 1 calc GR .
H9B H 0.5775 0.9126 0.4548 0.063 Uiso 1 1 calc GR .
H9C H 0.5362 0.8431 0.5143 0.063 Uiso 1 1 calc GR .
C10 C 0.2466(9) 0.9776(8) 0.4607(3) 0.035(2) Uani 1 1 d . U
H10A H 0.2224 0.8893 0.4725 0.052 Uiso 1 1 calc GR .
H10B H 0.2732 0.9783 0.4198 0.052 Uiso 1 1 calc GR .
H10C H 0.1625 1.0338 0.4668 0.052 Uiso 1 1 calc GR .
C11 C -0.1354(8) 0.9256(9) 0.7170(3) 0.0320(18) Uani 1 1 d . .
C12 C 0.0545(8) 1.1163(6) 0.6756(3) 0.0224(14) Uani 1 1 d . .
C13 C -0.0360(8) 0.9247(8) 0.5957(3) 0.0296(17) Uani 1 1 d . .
C14 C 0.0489(10) 0.7234(7) 0.6731(4) 0.0352(18) Uani 1 1 d . .
C15 C 0.1670(8) 0.9183(9) 0.7518(3) 0.0281(17) Uani 1 1 d . .

loop_
_atom_site_aniso_label
_atom_site_aniso_U_11
_atom_site_aniso_U_22
_atom_site_aniso_U_33
_atom_site_aniso_U_23
_atom_site_aniso_U_13
_atom_site_aniso_U_12
W 0.02017(13) 0.02440(13) 0.01574(13) 0.00432(15) 0.00115(15) -0.00122(17)
P 0.0189(8) 0.0131(8) 0.0133(8) -0.0002(8) -0.0034(7) 0.0007(9)
Si1 0.0244(11) 0.0140(9) 0.0268(11) -0.0023(8) -0.0010(12) -0.0016(11)
Si2 0.0205(11) 0.0381(12) 0.0154(11) 0.0036(8) 0.0010(9) -0.0010(9)
O1 0.026(3) 0.015(2) 0.024(3) -0.007(2) -0.009(2) 0.004(2)
O2 0.026(3) 0.070(4) 0.039(3) 0.009(4) 0.010(3) 0.000(4)
O3 0.049(3) 0.035(3) 0.038(3) -0.006(3) -0.003(6) 0.012(4)
O4 0.036(4) 0.080(4) 0.029(3) -0.015(4) -0.010(3) 0.016(4)
O5 0.067(4) 0.024(3) 0.067(4) 0.011(3) 0.007(6) -0.013(3)
O6 0.051(4) 0.062(4) 0.022(3) 0.011(3) -0.011(3) 0.000(4)
C1 0.040(4) 0.021(3) 0.035(4) -0.006(3) -0.012(4) 0.012(3)
C2 0.050(5) 0.032(4) 0.053(4) -0.008(3) -0.017(5) 0.006(4)
C3 0.030(4) 0.019(3) 0.025(4) 0.001(3) -0.014(4) 0.002(4)
C4 0.012(3) 0.015(4) 0.015(3) 0.001(3) 0.001(3) 0.003(3)
C5 0.042(5) 0.029(4) 0.028(4) -0.009(3) -0.009(5) -0.002(5)
C6 0.050(6) 0.015(4) 0.052(6) -0.001(4) 0.007(5) -0.001(4)
C7 0.022(4) 0.032(5) 0.048(6) -0.005(4) -0.006(4) -0.005(4)
C8 0.038(5) 0.061(6) 0.036(5) 0.023(4) -0.005(5) -0.015(5)
C9 0.034(4) 0.064(5) 0.028(4) -0.006(4) 0.013(4) 0.003(7)
C10 0.037(5) 0.055(5) 0.013(4) 0.001(4) -0.005(4) -0.004(4)
C11 0.025(4) 0.044(5) 0.027(4) 0.009(4) -0.004(4) -0.009(5)
C12 0.020(3) 0.030(4) 0.017(3) -0.002(3) -0.004(8) 0.005(3)
C13 0.021(4) 0.037(4) 0.030(4) -0.004(4) 0.005(3) 0.008(5)
C14 0.037(4) 0.038(5) 0.030(4) 0.009(4) -0.003(9) -0.010(5)
C15 0.024(4) 0.031(4) 0.029(4) 0.009(4) 0.009(4) 0.007(5)

loop_
_atom_type_symbol
_atom_type_description
_atom_type_scat_dispersion_real
_atom_type_scat_dispersion_imag
_atom_type_scat_source
C C 0.0033 0.0016 'International Tables Vol C Tables 4.2.6.8 and 6.1.1.4'
H H 0.0000 0.0000 'International Tables Vol C Tables 4.2.6.8 and 6.1.1.4'
O O 0.0106 0.0060 'International Tables Vol C Tables 4.2.6.8 and 6.1.1.4'
Si Si 0.0817 0.0704 'International Tables Vol C Tables 4.2.6.8 and 6.1.1.4'
P P 0.1023 0.0942 'International Tables Vol C Tables 4.2.6.8 and 6.1.1.4'
W W -0.8490 6.8722 'International Tables Vol C Tables 4.2.6.8 and 6.1.1.4'

loop_
_geom_angle_atom_site_label_1
_geom_angle_atom_site_label_2
_geom_angle_atom_site_label_3
_geom_angle
C11 W P 178.4(2)
C11 W C12 88.1(3)
C11 W C13 93.8(3)
C11 W C14 90.3(4)
C11 W C15 91.4(3)
C12 W P 92.4(2)
C12 W C13 88.9(3)
C12 W C14 177.3(3)
C12 W C15 90.8(3)
C13 W P 84.7(2)
C13 W C14 89.0(3)
C13 W C15 174.9(3)
C14 W P 89.2(3)
C14 W C15 91.4(4)
C15 W P 90.2(2)
O1 P W 110.7(2)
O1 P C3 93.4(3)
O1 P C4 105.7(3)
C3 P W 119.8(3)
C4 P W 116.5(2)
C4 P C3 107.6(3)
C5 Si1 C4 114.2(3)
C5 Si1 C6 106.5(4)
C5 Si1 C7 106.4(5)
C6 Si1 C4 107.7(3)
C7 Si1 C4 111.4(3)
C7 Si1 C6 110.6(4)
C8 Si2 C4 109.5(3)
C9 Si2 C4 113.8(3)
C9 Si2 C8 107.4(4)
C9 Si2 C10 109.2(4)
C10 Si2 C4 109.4(3)
C10 Si2 C8 107.2(4)
C1 O1 P 114.3(4)
O1 C1 H1A 109.8
O1 C1 H1B 109.8
O1 C1 C2 109.2(6)
H1A C1 H1B 108.3
C2 C1 H1A 109.8
C2 C1 H1B 109.8
C1 C2 H2A 110.2
C1 C2 H2B 110.2
C1 C2 C3 107.5(6)
H2A C2 H2B 108.5
C3 C2 H2A 110.2
C3 C2 H2B 110.2
P C3 H3A 111.3
P C3 H3B 111.3
C2 C3 P 102.3(6)
C2 C3 H3A 111.3
C2 C3 H3B 111.3
H3A C3 H3B 109.2
P C4 Si1 114.1(3)
P C4 Si2 116.1(3)
P C4 H4 102.8
Si1 C4 Si2 115.5(3)
Si1 C4 H4 102.8
Si2 C4 H4 102.8
Si1 C5 H5A 109.5
Si1 C5 H5B 109.5
Si1 C5 H5C 109.5
H5A C5 H5B 109.5
H5A C5 H5C 109.5
H5B C5 H5C 109.5
Si1 C6 H6A 109.5
Si1 C6 H6B 109.5
Si1 C6 H6C 109.5
H6A C6 H6B 109.5
H6A C6 H6C 109.5
H6B C6 H6C 109.5
Si1 C7 H7A 109.5
Si1 C7 H7B 109.5
Si1 C7 H7C 109.5
H7A C7 H7B 109.5
H7A C7 H7C 109.5
H7B C7 H7C 109.5
Si2 C8 H8A 109.5
Si2 C8 H8B 109.5
Si2 C8 H8C 109.5
H8A C8 H8B 109.5
H8A C8 H8C 109.5
H8B C8 H8C 109.5
Si2 C9 H9A 109.5
Si2 C9 H9B 109.5
Si2 C9 H9C 109.5
H9A C9 H9B 109.5
H9A C9 H9C 109.5
H9B C9 H9C 109.5
Si2 C10 H10A 109.5
Si2 C10 H10B 109.5
Si2 C10 H10C 109.5
H10A C10 H10B 109.5
H10A C10 H10C 109.5
H10B C10 H10C 109.5
O2 C11 W 178.7(9)
O3 C12 W 178.2(7)
O4 C13 W 178.9(7)
O5 C14 W 178.7(8)
O6 C15 W 178.8(7)

loop_
_geom_bond_atom_site_label_1
_geom_bond_atom_site_label_2
_geom_bond_distance
W P 2.4937(17)
W C11 2.018(8)
W C12 2.023(7)
W C13 2.031(8)
W C14 2.046(7)
W C15 2.046(8)
P O1 1.640(5)
P C3 1.835(7)
P C4 1.816(6)
Si1 C4 1.910(7)
Si1 C5 1.862(7)
Si1 C6 1.872(7)
Si1 C7 1.863(8)
Si2 C4 1.912(6)
Si2 C8 1.885(8)
Si2 C9 1.861(9)
Si2 C10 1.872(8)
O1 C1 1.449(8)
O2 C11 1.148(9)
O3 C12 1.152(7)
O4 C13 1.139(8)
O5 C14 1.138(8)
O6 C15 1.146(8)
C1 H1A 0.9900
C1 H1B 0.9900
C1 C2 1.499(11)
C2 H2A 0.9900
C2 H2B 0.9900
C2 C3 1.520(9)
C3 H3A 0.9900
C3 H3B 0.9900
C4 H4 1.0000
C5 H5A 0.9800
C5 H5B 0.9800
C5 H5C 0.9800
C6 H6A 0.9800
C6 H6B 0.9800
C6 H6C 0.9800
C7 H7A 0.9800
C7 H7B 0.9800
C7 H7C 0.9800
C8 H8A 0.9800
C8 H8B 0.9800
C8 H8C 0.9800
C9 H9A 0.9800
C9 H9B 0.9800
C9 H9C 0.9800
C10 H10A 0.9800
C10 H10B 0.9800
C10 H10C 0.9800

loop_
_geom_torsion_atom_site_label_1
_geom_torsion_atom_site_label_2
_geom_torsion_atom_site_label_3
_geom_torsion_atom_site_label_4
_geom_torsion
W P O1 C1 -108.3(5)
W P C3 C2 86.0(5)
W P C4 Si1 89.9(3)
W P C4 Si2 -131.9(3)
P O1 C1 C2 5.3(9)
O1 P C3 C2 -30.2(6)
O1 P C4 Si1 -146.8(3)
O1 P C4 Si2 -8.6(4)
O1 C1 C2 C3 -28.7(10)
C1 C2 C3 P 37.0(9)
C3 P O1 C1 15.4(6)
C3 P C4 Si1 -47.9(4)
C3 P C4 Si2 90.3(4)
C4 P O1 C1 124.7(5)
C4 P C3 C2 -137.9(5)

loop_
_twin_individual_id
_twin_individual_mass_fraction_refined
1 0.497(10)
2 0.503(10)
